data_7120750
loop_
_publ_author_name
'Zhu, Xiaoming'
'Yang, Yuzhong'
'Xiao, Genhua'
'Song, JX'
'Liang , Yun'
'Deng, Guobo'

_publ_section_title
;
 Double C-S Bonds Formation via C-H Bonds Functionalization: Synthesis of
 Benzothiazoles and Naphtho[2,1-d]yhiazoles from N-Substituted Arylamines
 and Elemental Sulfur
;
_journal_name_full 'Chem. Commun.'
_journal_paper_doi 10.1039/C7CC07366F
_journal_year 2017
_chemical_formula_moiety 'C18 H10 F3 N S'
_chemical_formula_sum 'C18 H10 F3 N S'
_chemical_formula_weight 329.33
_chemical_name_systematic
; 
 ? 
;
_space_group_IT_number 2
_symmetry_cell_setting triclinic
_symmetry_space_group_name_Hall '-P 1'
_symmetry_space_group_name_H-M 'P -1'
_atom_sites_solution_hydrogens geom
_atom_sites_solution_primary direct
_atom_sites_solution_secondary difmap
_audit_creation_method SHELXL-97
_audit_update_record
;
2017-08-25 deposited with the CCDC.
2017-10-09 downloaded from the CCDC.
;
_cell_angle_alpha 93.706(3)
_cell_angle_beta 90.347(3)
_cell_angle_gamma 96.046(3)
_cell_formula_units_Z 4
_cell_length_a 5.9106(15)
_cell_length_b 15.410(4)
_cell_length_c 16.103(4)
_cell_measurement_reflns_used 9129
_cell_measurement_temperature 296(2)
_cell_measurement_theta_max 27.30
_cell_measurement_theta_min 2.79
_cell_volume 1455.4(6)
_computing_cell_refinement 'Bruker SAINT'
_computing_data_collection 'Bruker APEX2'
_computing_data_reduction 'Bruker SAINT'
_computing_molecular_graphics 'Bruker SHELXTL'
_computing_publication_material 'Bruker SHELXTL'
_computing_structure_refinement 'SHELXL-97 (Sheldrick, 2008)'
_computing_structure_solution 'SHELXS-97 (Sheldrick, 2008)'
_diffrn_ambient_temperature 296(2)
_diffrn_measured_fraction_theta_full 0.985
_diffrn_measured_fraction_theta_max 0.985
_diffrn_measurement_device_type 'Bruker APEX-II CCD'
_diffrn_measurement_method '\f and \w scans'
_diffrn_radiation_monochromator graphite
_diffrn_radiation_source 'fine-focus sealed tube'
_diffrn_radiation_type MoK\a
_diffrn_radiation_wavelength 0.71073
_diffrn_reflns_av_R_equivalents 0.0313
_diffrn_reflns_av_sigmaI/netI 0.0286
_diffrn_reflns_limit_h_max 7
_diffrn_reflns_limit_h_min -7
_diffrn_reflns_limit_k_max 19
_diffrn_reflns_limit_k_min -18
_diffrn_reflns_limit_l_max 20
_diffrn_reflns_limit_l_min -20
_diffrn_reflns_number 17722
_diffrn_reflns_theta_full 27.44
_diffrn_reflns_theta_max 27.44
_diffrn_reflns_theta_min 2.66
_exptl_absorpt_coefficient_mu 0.253
_exptl_absorpt_correction_T_max 0.9512
_exptl_absorpt_correction_T_min 0.9442
_exptl_absorpt_correction_type multi-scan
_exptl_absorpt_process_details SABBAD
_exptl_crystal_colour colorless
_exptl_crystal_density_diffrn 1.503
_exptl_crystal_density_meas 1.503
_exptl_crystal_density_method 'not measured'
_exptl_crystal_description lump
_exptl_crystal_F_000 672
_exptl_crystal_size_max 0.23
_exptl_crystal_size_mid 0.21
_exptl_crystal_size_min 0.20
_refine_diff_density_max 0.461
_refine_diff_density_min -0.362
_refine_diff_density_rms 0.042
_refine_ls_extinction_coef 0.0168(19)
_refine_ls_extinction_expression Fc^*^=kFc[1+0.001xFc^2^\l^3^/sin(2\q)]^-1/4^
_refine_ls_extinction_method SHELXL
_refine_ls_goodness_of_fit_ref 1.059
_refine_ls_hydrogen_treatment constr
_refine_ls_matrix_type full
_refine_ls_number_parameters 416
_refine_ls_number_reflns 6551
_refine_ls_number_restraints 0
_refine_ls_restrained_S_all 1.059
_refine_ls_R_factor_all 0.0565
_refine_ls_R_factor_gt 0.0471
_refine_ls_shift/su_max 0.002
_refine_ls_shift/su_mean 0.000
_refine_ls_structure_factor_coef Fsqd
_refine_ls_weighting_details 'calc w=1/[\s^2^(Fo^2^)+(0.0699P)^2^+0.4830P] where P=(Fo^2^+2Fc^2^)/3'
_refine_ls_weighting_scheme calc
_refine_ls_wR_factor_gt 0.1341
_refine_ls_wR_factor_ref 0.1420
_reflns_number_gt 5397
_reflns_number_total 6551
_reflns_threshold_expression >2sigma(I)
_cod_data_source_file c7cc07366f2.cif
_cod_data_source_block zxm248_0m
_cod_depositor_comments
;
The following automatic conversions were performed:

'_symmetry_cell_setting' value 'Triclinic' changed to 'triclinic'
according to
/home/data/users/saulius/crontab/automatic-downloads/rss-feeds/RSC/lib/dictionaries/cif_core.dic
dictionary named 'cif_core.dic' version 2.4.2 from 2011-04-26.

'_refine_ls_hydrogen_treatment' value 'CONSTR' changed to 'constr'
according to
/home/data/users/saulius/crontab/automatic-downloads/rss-feeds/RSC/lib/dictionaries/cif_core.dic
dictionary named 'cif_core.dic' version 2.4.2 from 2011-04-26.

Automatic conversion script
Id: cif_fix_values 4973 2017-02-22 13:04:09Z antanas 
;
_cod_original_cell_volume 1455.4(7)
_cod_original_sg_symbol_Hall -P1
_cod_original_sg_symbol_H-M P-1
_cod_database_code 7120750

loop_
_symmetry_equiv_pos_as_xyz
'x, y, z'
'-x, -y, -z'

loop_
_atom_site_label
_atom_site_type_symbol
_atom_site_fract_x
_atom_site_fract_y
_atom_site_fract_z
_atom_site_U_iso_or_equiv
_atom_site_adp_type
_atom_site_occupancy
_atom_site_symmetry_multiplicity
_atom_site_calc_flag
_atom_site_refinement_flags
S2 S 0.65068(8) 0.48243(3) 0.66703(3) 0.05321(16) Uani 1 1 d .
C21 C 0.0846(3) 0.38608(14) 0.55422(13) 0.0528(5) Uani 1 1 d .
H21 H -0.0269 0.4105 0.5253 0.063 Uiso 1 1 calc R
S1 S 0.13537(8) 0.44535(3) 0.83401(3) 0.05103(15) Uani 1 1 d .
C9 C 0.0791(4) 0.23118(14) 0.83633(14) 0.0566(5) Uani 1 1 d .
H9 H 0.2033 0.2589 0.8099 0.068 Uiso 1 1 calc R
N1 N -0.1928(3) 0.51010(11) 0.91318(10) 0.0482(4) Uani 1 1 d .
C3 C -0.4184(3) 0.37562(14) 0.95467(13) 0.0530(5) Uani 1 1 d .
H3 H -0.5262 0.4064 0.9820 0.064 Uiso 1 1 calc R
F4 F 0.7248(4) 0.96913(12) 0.5836(2) 0.1536(11) Uani 1 1 d .
C20 C 0.2755(3) 0.43943(13) 0.58942(11) 0.0455(4) Uani 1 1 d .
F5 F 0.8833(6) 0.95937(15) 0.69762(15) 0.1661(13) Uani 1 1 d .
F6 F 1.0480(4) 0.93141(13) 0.58702(16) 0.1252(8) Uani 1 1 d .
F3 F 0.3790(6) 0.91343(14) 0.77429(14) 0.1521(11) Uani 1 1 d .
C17 C -0.0379(4) 0.69037(14) 0.89508(14) 0.0557(5) Uani 1 1 d .
H17 H -0.1775 0.6768 0.9201 0.067 Uiso 1 1 calc R
F2 F 0.5544(4) 0.90316(13) 0.8849(2) 0.1519(11) Uani 1 1 d .
F1 F 0.2401(4) 0.94566(11) 0.88928(17) 0.1322(9) Uani 1 1 d .
C31 C 0.8072(4) 0.68171(15) 0.65820(14) 0.0575(5) Uani 1 1 d .
H31 H 0.8955 0.6426 0.6811 0.069 Uiso 1 1 calc R
C29 C 0.5041(3) 0.55918(13) 0.62051(11) 0.0460(4) Uani 1 1 d .
C19 C 0.4400(3) 0.40205(13) 0.63229(11) 0.0454(4) Uani 1 1 d .
C22 C 0.0671(4) 0.29918(15) 0.56339(13) 0.0553(5) Uani 1 1 d .
H22 H -0.0589 0.2643 0.5405 0.066 Uiso 1 1 calc R
C16 C 0.0462(4) 0.77630(15) 0.89026(15) 0.0610(5) Uani 1 1 d .
H16 H -0.0357 0.8206 0.9121 0.073 Uiso 1 1 calc R
C12 C 0.0823(3) 0.62336(13) 0.86318(11) 0.0456(4) Uani 1 1 d .
C11 C -0.0075(3) 0.53229(12) 0.87337(11) 0.0448(4) Uani 1 1 d .
C1 C -0.0707(3) 0.37367(12) 0.87560(11) 0.0449(4) Uani 1 1 d .
C10 C -0.0833(3) 0.28115(13) 0.87368(11) 0.0468(4) Uani 1 1 d .
C4 C -0.4368(4) 0.28767(15) 0.95213(13) 0.0561(5) Uani 1 1 d .
H4 H -0.5612 0.2584 0.9772 0.067 Uiso 1 1 calc R
C2 C -0.2320(3) 0.42043(13) 0.91494(11) 0.0459(4) Uani 1 1 d .
C13 C 0.2883(4) 0.64492(14) 0.82482(14) 0.0560(5) Uani 1 1 d .
H13 H 0.3697 0.6008 0.8022 0.067 Uiso 1 1 calc R
C36 C 0.8521(5) 0.92132(18) 0.6241(2) 0.0813(8) Uani 1 1 d .
C33 C 0.7579(4) 0.82759(15) 0.62452(15) 0.0611(5) Uani 1 1 d .
C32 C 0.8874(4) 0.76890(16) 0.65859(15) 0.0642(6) Uani 1 1 d .
H32 H 1.0295 0.7884 0.6819 0.077 Uiso 1 1 calc R
C30 C 0.5945(3) 0.65181(13) 0.62363(12) 0.0474(4) Uani 1 1 d .
C28 C 0.4278(3) 0.31126(13) 0.64233(12) 0.0483(4) Uani 1 1 d .
C23 C 0.2342(3) 0.25885(14) 0.60678(12) 0.0505(4) Uani 1 1 d .
C24 C 0.2173(4) 0.16822(15) 0.61374(15) 0.0633(6) Uani 1 1 d .
H24 H 0.0913 0.1332 0.5911 0.076 Uiso 1 1 calc R
C25 C 0.3840(5) 0.13045(16) 0.65344(16) 0.0695(6) Uani 1 1 d .
H25 H 0.3711 0.0702 0.6572 0.083 Uiso 1 1 calc R
N2 N 0.3145(3) 0.52848(11) 0.58350(10) 0.0484(4) Uani 1 1 d .
C27 C 0.5942(4) 0.27038(16) 0.68351(14) 0.0606(5) Uani 1 1 d .
H27 H 0.7202 0.3040 0.7078 0.073 Uiso 1 1 calc R
C26 C 0.5724(4) 0.18227(17) 0.68811(16) 0.0697(6) Uani 1 1 d .
H26 H 0.6850 0.1561 0.7148 0.084 Uiso 1 1 calc R
C34 C 0.5472(4) 0.79885(15) 0.59029(16) 0.0647(6) Uani 1 1 d .
H34 H 0.4596 0.8382 0.5674 0.078 Uiso 1 1 calc R
C35 C 0.4662(4) 0.71158(14) 0.58991(14) 0.0569(5) Uani 1 1 d .
H35 H 0.3237 0.6925 0.5667 0.068 Uiso 1 1 calc R
C18 C 0.3528(5) 0.88927(17) 0.84925(19) 0.0739(7) Uani 1 1 d .
C15 C 0.2528(4) 0.79684(14) 0.85288(14) 0.0556(5) Uani 1 1 d .
C5 C -0.2740(3) 0.23772(13) 0.91265(12) 0.0498(4) Uani 1 1 d .
C6 C -0.2932(4) 0.14600(15) 0.91201(15) 0.0621(5) Uani 1 1 d .
H6 H -0.4189 0.1166 0.9362 0.075 Uiso 1 1 calc R
C7 C -0.1312(4) 0.09938(15) 0.87659(16) 0.0673(6) Uani 1 1 d .
H7 H -0.1455 0.0388 0.8777 0.081 Uiso 1 1 calc R
C8 C 0.0557(4) 0.14251(15) 0.83866(16) 0.0655(6) Uani 1 1 d .
H8 H 0.1658 0.1104 0.8147 0.079 Uiso 1 1 calc R
C14 C 0.3732(4) 0.73105(15) 0.81992(14) 0.0586(5) Uani 1 1 d .
H14 H 0.5119 0.7449 0.7944 0.070 Uiso 1 1 calc R

loop_
_atom_site_aniso_label
_atom_site_aniso_U_11
_atom_site_aniso_U_22
_atom_site_aniso_U_33
_atom_site_aniso_U_23
_atom_site_aniso_U_13
_atom_site_aniso_U_12
S2 0.0486(3) 0.0539(3) 0.0567(3) -0.0012(2) -0.0110(2) 0.0070(2)
C21 0.0472(10) 0.0588(12) 0.0517(11) 0.0010(9) -0.0072(8) 0.0044(8)
S1 0.0481(3) 0.0464(3) 0.0588(3) 0.0019(2) 0.0116(2) 0.00656(19)
C9 0.0554(12) 0.0519(11) 0.0618(12) -0.0010(9) 0.0056(9) 0.0053(9)
N1 0.0463(8) 0.0499(9) 0.0480(9) -0.0014(7) 0.0034(7) 0.0064(7)
C3 0.0461(10) 0.0574(12) 0.0548(11) -0.0009(9) 0.0075(8) 0.0043(8)
F4 0.1334(19) 0.0554(11) 0.270(4) 0.0198(15) -0.035(2) 0.0003(11)
C20 0.0449(10) 0.0510(11) 0.0406(9) -0.0001(7) 0.0013(7) 0.0066(8)
F5 0.261(3) 0.0904(14) 0.1213(17) -0.0471(13) 0.0358(19) -0.0677(18)
F6 0.1073(14) 0.0811(12) 0.181(2) 0.0072(13) 0.0476(14) -0.0205(10)
F3 0.261(3) 0.0827(13) 0.1050(15) 0.0350(12) 0.0325(18) -0.0354(16)
C17 0.0484(11) 0.0531(12) 0.0664(13) 0.0032(10) 0.0103(9) 0.0087(8)
F2 0.1040(15) 0.0743(12) 0.272(3) 0.0275(16) -0.0474(18) -0.0253(11)
F1 0.1512(18) 0.0479(9) 0.198(2) 0.0047(11) 0.0607(17) 0.0130(10)
C31 0.0525(11) 0.0610(13) 0.0580(12) -0.0056(10) -0.0071(9) 0.0066(9)
C29 0.0437(9) 0.0523(11) 0.0421(9) -0.0035(8) 0.0004(7) 0.0096(8)
C19 0.0447(9) 0.0531(11) 0.0380(9) -0.0011(7) 0.0008(7) 0.0058(8)
C22 0.0503(11) 0.0604(12) 0.0527(11) -0.0009(9) -0.0044(8) -0.0023(9)
C16 0.0583(12) 0.0508(12) 0.0759(15) 0.0040(10) 0.0087(10) 0.0147(9)
C12 0.0460(10) 0.0479(10) 0.0432(9) 0.0023(8) -0.0004(7) 0.0066(7)
C11 0.0434(9) 0.0481(10) 0.0431(9) 0.0006(7) -0.0008(7) 0.0074(7)
C1 0.0445(9) 0.0480(10) 0.0413(9) -0.0012(7) -0.0002(7) 0.0031(7)
C10 0.0490(10) 0.0474(10) 0.0432(10) -0.0007(8) -0.0028(7) 0.0030(8)
C4 0.0500(11) 0.0605(13) 0.0555(12) 0.0033(9) 0.0073(9) -0.0043(9)
C2 0.0440(9) 0.0502(10) 0.0427(9) -0.0005(8) -0.0002(7) 0.0031(7)
C13 0.0578(12) 0.0517(11) 0.0593(12) 0.0022(9) 0.0142(9) 0.0095(9)
C36 0.0829(18) 0.0539(14) 0.102(2) -0.0117(14) 0.0114(15) -0.0056(13)
C33 0.0616(13) 0.0523(12) 0.0661(13) -0.0108(10) 0.0107(10) -0.0004(9)
C32 0.0540(12) 0.0672(14) 0.0671(14) -0.0137(11) -0.0048(10) -0.0027(10)
C30 0.0474(10) 0.0499(10) 0.0436(10) -0.0065(8) 0.0020(7) 0.0057(8)
C28 0.0510(10) 0.0537(11) 0.0408(9) 0.0026(8) 0.0033(8) 0.0077(8)
C23 0.0543(11) 0.0523(11) 0.0442(10) 0.0021(8) 0.0042(8) 0.0024(8)
C24 0.0687(14) 0.0582(13) 0.0616(13) 0.0034(10) 0.0015(10) -0.0002(10)
C25 0.0815(16) 0.0516(13) 0.0768(16) 0.0124(11) 0.0069(13) 0.0080(11)
N2 0.0464(9) 0.0498(9) 0.0490(9) -0.0011(7) -0.0027(7) 0.0080(7)
C27 0.0591(12) 0.0636(13) 0.0603(13) 0.0107(10) -0.0053(10) 0.0082(10)
C26 0.0701(15) 0.0666(15) 0.0758(16) 0.0176(12) -0.0032(12) 0.0159(12)
C34 0.0621(13) 0.0542(12) 0.0781(15) 0.0008(11) 0.0003(11) 0.0098(10)
C35 0.0493(11) 0.0530(12) 0.0674(13) -0.0027(10) -0.0052(9) 0.0057(9)
C18 0.0761(16) 0.0537(14) 0.0932(19) 0.0160(13) 0.0112(14) 0.0050(11)
C15 0.0605(12) 0.0484(11) 0.0584(12) 0.0086(9) 0.0005(9) 0.0050(9)
C5 0.0518(11) 0.0501(11) 0.0457(10) 0.0005(8) -0.0030(8) -0.0014(8)
C6 0.0671(14) 0.0537(12) 0.0633(13) 0.0057(10) 0.0029(10) -0.0054(10)
C7 0.0814(16) 0.0446(12) 0.0749(15) 0.0018(10) 0.0028(12) 0.0034(10)
C8 0.0702(14) 0.0493(12) 0.0781(15) -0.0019(11) 0.0071(12) 0.0139(10)
C14 0.0575(12) 0.0572(12) 0.0614(13) 0.0073(10) 0.0144(10) 0.0044(9)

loop_
_atom_type_symbol
_atom_type_description
_atom_type_scat_dispersion_real
_atom_type_scat_dispersion_imag
_atom_type_scat_source
C C 0.0033 0.0016 'International Tables Vol C Tables 4.2.6.8 and 6.1.1.4'
H H 0.0000 0.0000 'International Tables Vol C Tables 4.2.6.8 and 6.1.1.4'
N N 0.0061 0.0033 'International Tables Vol C Tables 4.2.6.8 and 6.1.1.4'
F F 0.0171 0.0103 'International Tables Vol C Tables 4.2.6.8 and 6.1.1.4'
S S 0.1246 0.1234 'International Tables Vol C Tables 4.2.6.8 and 6.1.1.4'

loop_
_geom_angle_atom_site_label_1
_geom_angle_atom_site_label_2
_geom_angle_atom_site_label_3
_geom_angle
C19 S2 C29 89.06(9)
C22 C21 C20 118.94(19)
C22 C21 H21 120.5
C20 C21 H21 120.5
C1 S1 C11 89.21(9)
C8 C9 C10 120.5(2)
C8 C9 H9 119.8
C10 C9 H9 119.8
C11 N1 C2 110.80(16)
C4 C3 C2 118.82(19)
C4 C3 H3 120.6
C2 C3 H3 120.6
N2 C20 C19 115.63(17)
N2 C20 C21 124.53(17)
C19 C20 C21 119.84(18)
C16 C17 C12 120.94(19)
C16 C17 H17 119.5
C12 C17 H17 119.5
C32 C31 C30 120.3(2)
C32 C31 H31 119.8
C30 C31 H31 119.8
N2 C29 C30 123.51(18)
N2 C29 S2 115.43(15)
C30 C29 S2 121.06(14)
C20 C19 C28 122.61(18)
C20 C19 S2 109.30(15)
C28 C19 S2 128.08(15)
C21 C22 C23 122.46(19)
C21 C22 H22 118.8
C23 C22 H22 118.8
C17 C16 C15 119.8(2)
C17 C16 H16 120.1
C15 C16 H16 120.1
C17 C12 C13 118.65(19)
C17 C12 C11 119.34(17)
C13 C12 C11 121.98(18)
N1 C11 C12 123.46(17)
N1 C11 S1 115.16(15)
C12 C11 S1 121.36(14)
C2 C1 C10 122.38(18)
C2 C1 S1 109.39(14)
C10 C1 S1 128.22(15)
C9 C10 C1 124.36(18)
C9 C10 C5 119.07(18)
C1 C10 C5 116.58(17)
C3 C4 C5 122.72(19)
C3 C4 H4 118.6
C5 C4 H4 118.6
N1 C2 C1 115.43(17)
N1 C2 C3 124.65(17)
C1 C2 C3 119.91(18)
C14 C13 C12 120.53(19)
C14 C13 H13 119.7
C12 C13 H13 119.7
F5 C36 F6 106.4(3)
F5 C36 F4 106.3(3)
F6 C36 F4 103.8(3)
F5 C36 C33 113.4(3)
F6 C36 C33 112.5(2)
F4 C36 C33 113.7(2)
C34 C33 C32 119.9(2)
C34 C33 C36 121.1(2)
C32 C33 C36 119.0(2)
C31 C32 C33 120.3(2)
C31 C32 H32 119.8
C33 C32 H32 119.8
C35 C30 C31 118.66(19)
C35 C30 C29 119.20(17)
C31 C30 C29 122.13(19)
C27 C28 C19 124.39(19)
C27 C28 C23 118.9(2)
C19 C28 C23 116.68(17)
C24 C23 C22 121.9(2)
C24 C23 C28 118.63(19)
C22 C23 C28 119.47(19)
C25 C24 C23 120.9(2)
C25 C24 H24 119.5
C23 C24 H24 119.5
C24 C25 C26 120.0(2)
C24 C25 H25 120.0
C26 C25 H25 120.0
C29 N2 C20 110.58(16)
C26 C27 C28 120.6(2)
C26 C27 H27 119.7
C28 C27 H27 119.7
C27 C26 C25 120.9(2)
C27 C26 H26 119.5
C25 C26 H26 119.5
C33 C34 C35 119.9(2)
C33 C34 H34 120.0
C35 C34 H34 120.0
C34 C35 C30 120.9(2)
C34 C35 H35 119.6
C30 C35 H35 119.6
F3 C18 F1 107.4(3)
F3 C18 F2 106.1(3)
F1 C18 F2 102.8(3)
F3 C18 C15 113.4(2)
F1 C18 C15 114.4(2)
F2 C18 C15 112.0(2)
C14 C15 C16 120.0(2)
C14 C15 C18 118.8(2)
C16 C15 C18 121.2(2)
C6 C5 C10 118.38(19)
C6 C5 C4 122.04(19)
C10 C5 C4 119.57(18)
C7 C6 C5 121.3(2)
C7 C6 H6 119.4
C5 C6 H6 119.4
C6 C7 C8 120.0(2)
C6 C7 H7 120.0
C8 C7 H7 120.0
C9 C8 C7 120.8(2)
C9 C8 H8 119.6
C7 C8 H8 119.6
C13 C14 C15 120.0(2)
C13 C14 H14 120.0
C15 C14 H14 120.0

loop_
_geom_bond_atom_site_label_1
_geom_bond_atom_site_label_2
_geom_bond_distance
S2 C19 1.725(2)
S2 C29 1.742(2)
C21 C22 1.350(3)
C21 C20 1.417(3)
C21 H21 0.9300
S1 C1 1.724(2)
S1 C11 1.7449(19)
C9 C8 1.362(3)
C9 C10 1.407(3)
C9 H9 0.9300
N1 C11 1.298(2)
N1 C2 1.379(3)
C3 C4 1.346(3)
C3 C2 1.416(3)
C3 H3 0.9300
F4 C36 1.307(4)
C20 N2 1.377(3)
C20 C19 1.384(3)
F5 C36 1.289(4)
F6 C36 1.306(3)
F3 C18 1.291(3)
C17 C16 1.372(3)
C17 C12 1.388(3)
C17 H17 0.9300
F2 C18 1.311(3)
F1 C18 1.292(3)
C31 C32 1.377(3)
C31 C30 1.393(3)
C31 H31 0.9300
C29 N2 1.295(2)
C29 C30 1.468(3)
C19 C28 1.413(3)
C22 C23 1.424(3)
C22 H22 0.9300
C16 C15 1.380(3)
C16 H16 0.9300
C12 C13 1.388(3)
C12 C11 1.467(3)
C1 C2 1.387(3)
C1 C10 1.418(3)
C10 C5 1.420(3)
C4 C5 1.422(3)
C4 H4 0.9300
C13 C14 1.376(3)
C13 H13 0.9300
C36 C33 1.493(3)
C33 C34 1.377(3)
C33 C32 1.382(4)
C32 H32 0.9300
C30 C35 1.387(3)
C28 C27 1.407(3)
C28 C23 1.424(3)
C23 C24 1.401(3)
C24 C25 1.371(3)
C24 H24 0.9300
C25 C26 1.392(4)
C25 H25 0.9300
C27 C26 1.357(3)
C27 H27 0.9300
C26 H26 0.9300
C34 C35 1.379(3)
C34 H34 0.9300
C35 H35 0.9300
C18 C15 1.488(3)
C15 C14 1.380(3)
C5 C6 1.405(3)
C6 C7 1.362(3)
C6 H6 0.9300
C7 C8 1.393(3)
C7 H7 0.9300
C8 H8 0.9300
C14 H14 0.9300

loop_
_geom_torsion_atom_site_label_1
_geom_torsion_atom_site_label_2
_geom_torsion_atom_site_label_3
_geom_torsion_atom_site_label_4
_geom_torsion
C22 C21 C20 N2 179.11(19)
C22 C21 C20 C19 0.0(3)
C19 S2 C29 N2 0.84(15)
C19 S2 C29 C30 -178.77(16)
N2 C20 C19 C28 -178.60(16)
C21 C20 C19 C28 0.6(3)
N2 C20 C19 S2 0.4(2)
C21 C20 C19 S2 179.60(15)
C29 S2 C19 C20 -0.67(14)
C29 S2 C19 C28 178.30(18)
C20 C21 C22 C23 -0.4(3)
C12 C17 C16 C15 0.3(4)
C16 C17 C12 C13 -1.1(3)
C16 C17 C12 C11 176.8(2)
C2 N1 C11 C12 -178.21(16)
C2 N1 C11 S1 0.3(2)
C17 C12 C11 N1 -2.0(3)
C13 C12 C11 N1 175.85(19)
C17 C12 C11 S1 179.60(16)
C13 C12 C11 S1 -2.5(3)
C1 S1 C11 N1 -0.57(15)
C1 S1 C11 C12 177.93(16)
C11 S1 C1 C2 0.69(14)
C11 S1 C1 C10 -178.37(18)
C8 C9 C10 C1 178.8(2)
C8 C9 C10 C5 -1.0(3)
C2 C1 C10 C9 -178.39(19)
S1 C1 C10 C9 0.6(3)
C2 C1 C10 C5 1.5(3)
S1 C1 C10 C5 -179.57(14)
C2 C3 C4 C5 1.4(3)
C11 N1 C2 C1 0.3(2)
C11 N1 C2 C3 179.02(18)
C10 C1 C2 N1 178.41(16)
S1 C1 C2 N1 -0.7(2)
C10 C1 C2 C3 -0.4(3)
S1 C1 C2 C3 -179.49(15)
C4 C3 C2 N1 -179.74(19)
C4 C3 C2 C1 -1.1(3)
C17 C12 C13 C14 1.1(3)
C11 C12 C13 C14 -176.7(2)
F5 C36 C33 C34 116.7(3)
F6 C36 C33 C34 -122.5(3)
F4 C36 C33 C34 -4.9(4)
F5 C36 C33 C32 -64.5(4)
F6 C36 C33 C32 56.3(4)
F4 C36 C33 C32 173.9(3)
C30 C31 C32 C33 -0.2(3)
C34 C33 C32 C31 0.3(4)
C36 C33 C32 C31 -178.6(2)
C32 C31 C30 C35 0.0(3)
C32 C31 C30 C29 178.86(19)
N2 C29 C30 C35 4.1(3)
S2 C29 C30 C35 -176.37(15)
N2 C29 C30 C31 -174.83(19)
S2 C29 C30 C31 4.7(3)
C20 C19 C28 C27 178.24(19)
S2 C19 C28 C27 -0.6(3)
C20 C19 C28 C23 -0.8(3)
S2 C19 C28 C23 -179.62(14)
C21 C22 C23 C24 -178.1(2)
C21 C22 C23 C28 0.1(3)
C27 C28 C23 C24 -0.4(3)
C19 C28 C23 C24 178.71(18)
C27 C28 C23 C22 -178.64(19)
C19 C28 C23 C22 0.4(3)
C22 C23 C24 C25 177.8(2)
C28 C23 C24 C25 -0.4(3)
C23 C24 C25 C26 0.5(4)
C30 C29 N2 C20 178.87(16)
S2 C29 N2 C20 -0.7(2)
C19 C20 N2 C29 0.2(2)
C21 C20 N2 C29 -178.94(18)
C19 C28 C27 C26 -177.9(2)
C23 C28 C27 C26 1.1(3)
C28 C27 C26 C25 -1.0(4)
C24 C25 C26 C27 0.2(4)
C32 C33 C34 C35 -0.2(4)
C36 C33 C34 C35 178.6(2)
C33 C34 C35 C30 0.0(4)
C31 C30 C35 C34 0.1(3)
C29 C30 C35 C34 -178.8(2)
C17 C16 C15 C14 0.5(4)
C17 C16 C15 C18 -177.8(2)
F3 C18 C15 C14 63.4(3)
F1 C18 C15 C14 -173.0(3)
F2 C18 C15 C14 -56.6(4)
F3 C18 C15 C16 -118.3(3)
F1 C18 C15 C16 5.4(4)
F2 C18 C15 C16 121.8(3)
C9 C10 C5 C6 -0.2(3)
C1 C10 C5 C6 179.89(18)
C9 C10 C5 C4 178.69(19)
C1 C10 C5 C4 -1.2(3)
C3 C4 C5 C6 178.7(2)
C3 C4 C5 C10 -0.2(3)
C10 C5 C6 C7 1.4(3)
C4 C5 C6 C7 -177.5(2)
C5 C6 C7 C8 -1.2(4)
C10 C9 C8 C7 1.2(4)
C6 C7 C8 C9 -0.1(4)
C12 C13 C14 C15 -0.4(3)
C16 C15 C14 C13 -0.5(4)
C18 C15 C14 C13 177.9(2)
